data_4331160
loop_
_publ_author_name
'Gamze Elmas'
'Aytu\(g Okumu\,s'
'Zeynel Kili\,c'
'Tuncer H\"okelek'
'Leyla A\,cik'
'Hakan Dal'
'Nagehan Ramazano\(glu'
'L.Yasemin Ko\,c'

_publ_section_title
;
 Phosphorus-Nitrogen Compounds. Part 24. Syntheses, Crystal Structures,
 Spectroscopic and Stereogenic Properties, Biological Activities, and DNA
 Interactions of Novel Spiro-ansa-spiro- and
 Ansa-spiro-ansa-cyclotetraphosphazenes
;
_journal_name_full 'Inorganic Chemistry'
_journal_page_first 12841
_journal_page_last 12856
_journal_paper_doi 10.1021/ic3017134
_journal_volume 51
_journal_year 2012
_chemical_formula_moiety 'C24 H32 Cl2 N8 O4 P4'
_chemical_formula_sum 'C24 H32 Cl2 N8 O4 P4'
_chemical_formula_weight 691.36
_chemical_name_systematic
;
 ?
;
_space_group_IT_number 14
_symmetry_cell_setting monoclinic
_symmetry_space_group_name_Hall '-P 2ybc'
_symmetry_space_group_name_H-M 'P 1 21/c 1'
_atom_sites_solution_hydrogens geom
_atom_sites_solution_primary direct
_atom_sites_solution_secondary difmap
_audit_creation_method SHELXL-97
_cell_angle_alpha 90.00
_cell_angle_beta 98.723(1)
_cell_angle_gamma 90.00
_cell_formula_units_Z 4
_cell_length_a 14.6946(2)
_cell_length_b 8.7960(1)
_cell_length_c 23.8967(3)
_cell_measurement_reflns_used 8578
_cell_measurement_temperature 100(2)
_cell_measurement_theta_max 28.31
_cell_measurement_theta_min 2.47
_cell_volume 3053.01(7)
_computing_cell_refinement 'SAINT (Bruker, 2007)'
_computing_data_collection 'APEX2 (Bruker, 2007)'
_computing_data_reduction SAINT
_computing_molecular_graphics 'Ortep-3 for Windows (Farrugia, 1997)'
_computing_publication_material 'WinGX publication routines (Farrugia, 1999)'
_computing_structure_refinement 'SHELXL97 (Sheldrick, 2008)'
_computing_structure_solution 'SHELXS97 (Sheldrick, 2008)'
_diffrn_ambient_temperature 100(2)
_diffrn_measured_fraction_theta_full 0.998
_diffrn_measured_fraction_theta_max 0.998
_diffrn_measurement_device_type 'Bruker Kappa APEXII CCD area-detector diffractometer'
_diffrn_measurement_method '\f and \w scans'
_diffrn_radiation_monochromator graphite
_diffrn_radiation_source 'fine-focus sealed tube'
_diffrn_radiation_type MoK\a
_diffrn_radiation_wavelength 0.71073
_diffrn_reflns_av_R_equivalents 0.0743
_diffrn_reflns_av_sigmaI/netI 0.0634
_diffrn_reflns_limit_h_max 15
_diffrn_reflns_limit_h_min -19
_diffrn_reflns_limit_k_max 11
_diffrn_reflns_limit_k_min -11
_diffrn_reflns_limit_l_max 26
_diffrn_reflns_limit_l_min -31
_diffrn_reflns_number 27348
_diffrn_reflns_theta_full 28.33
_diffrn_reflns_theta_max 28.33
_diffrn_reflns_theta_min 1.72
_exptl_absorpt_coefficient_mu 0.469
_exptl_absorpt_correction_T_max 0.9416
_exptl_absorpt_correction_T_min 0.8346
_exptl_absorpt_correction_type multi-scan
_exptl_absorpt_process_details '(SADABS; Bruker, 2005)'
_exptl_crystal_colour colorless
_exptl_crystal_density_diffrn 1.504
_exptl_crystal_description plate
_exptl_crystal_F_000 1432
_exptl_crystal_size_max 0.40
_exptl_crystal_size_mid 0.34
_exptl_crystal_size_min 0.13
_refine_diff_density_max 0.470
_refine_diff_density_min -0.522
_refine_diff_density_rms 0.068
_refine_ls_extinction_method none
_refine_ls_goodness_of_fit_ref 0.967
_refine_ls_hydrogen_treatment constr
_refine_ls_matrix_type full
_refine_ls_number_parameters 379
_refine_ls_number_reflns 7594
_refine_ls_number_restraints 0
_refine_ls_restrained_S_all 0.967
_refine_ls_R_factor_all 0.0552
_refine_ls_R_factor_gt 0.0350
_refine_ls_shift/su_max 0.001
_refine_ls_shift/su_mean 0.000
_refine_ls_structure_factor_coef Fsqd
_refine_ls_weighting_details 'calc w=1/[\s^2^(Fo^2^)+(0.0398P)^2^] where P=(Fo^2^+2Fc^2^)/3'
_refine_ls_weighting_scheme calc
_refine_ls_wR_factor_gt 0.0805
_refine_ls_wR_factor_ref 0.0860
_reflns_number_gt 5683
_reflns_number_total 7594
_reflns_threshold_expression I>2\s(I)
_cod_data_source_file ic3017134_si_006.cif
_cod_data_source_block ag22mo1_0m
_cod_original_sg_symbol_H-M 'P 21/c'
_cod_database_code 4331160

loop_
_symmetry_equiv_pos_as_xyz
'x, y, z'
'-x, y+1/2, -z+1/2'
'-x, -y, -z'
'x, -y-1/2, z-1/2'

loop_
_atom_site_label
_atom_site_type_symbol
_atom_site_fract_x
_atom_site_fract_y
_atom_site_fract_z
_atom_site_U_iso_or_equiv
_atom_site_adp_type
_atom_site_occupancy
_atom_site_symmetry_multiplicity
_atom_site_calc_flag
_atom_site_refinement_flags
Cl1 Cl 0.33994(3) 0.49736(6) 0.51281(2) 0.02255(12) Uani 1 1 d .
Cl2 Cl 0.12600(3) 1.10209(5) 0.32684(2) 0.01814(11) Uani 1 1 d .
P1 P 0.27720(3) 0.69844(6) 0.49022(2) 0.01280(11) Uani 1 1 d .
P2 P 0.08599(3) 0.75939(5) 0.45686(2) 0.01042(11) Uani 1 1 d .
P3 P 0.13911(3) 0.88588(5) 0.35702(2) 0.01167(11) Uani 1 1 d .
P4 P 0.33261(3) 0.83693(6) 0.38960(2) 0.01347(11) Uani 1 1 d .
O1 O 0.29140(8) 0.79186(14) 0.54830(5) 0.0139(3) Uani 1 1 d .
O2 O 0.07231(8) 0.79136(14) 0.31014(5) 0.0141(3) Uani 1 1 d .
O3 O 0.53027(9) 0.58192(17) 0.29908(6) 0.0276(4) Uani 1 1 d .
O4 O 0.46462(9) 1.29654(16) 0.39579(6) 0.0250(3) Uani 1 1 d .
N1 N 0.17437(9) 0.65233(17) 0.47087(6) 0.0125(3) Uani 1 1 d .
N2 N 0.10013(9) 0.89512(16) 0.41414(6) 0.0112(3) Uani 1 1 d .
N3 N 0.23565(10) 0.82350(18) 0.34980(6) 0.0143(3) Uani 1 1 d .
N4 N 0.33769(10) 0.78752(19) 0.45376(7) 0.0185(4) Uani 1 1 d .
N5 N 0.04784(9) 0.83033(17) 0.51235(6) 0.0119(3) Uani 1 1 d .
N6 N -0.00554(10) 0.65296(17) 0.43675(7) 0.0131(3) Uani 1 1 d .
N7 N 0.40256(9) 0.73961(18) 0.35542(7) 0.0147(3) Uani 1 1 d .
N8 N 0.37833(10) 1.00837(18) 0.39322(7) 0.0173(4) Uani 1 1 d .
C1 C 0.16407(12) 0.8093(2) 0.60146(8) 0.0127(4) Uani 1 1 d .
C2 C 0.13138(12) 0.7760(2) 0.65182(8) 0.0161(4) Uani 1 1 d .
H2 H 0.0729 0.8139 0.6574 0.019 Uiso 1 1 calc R
C3 C 0.18201(13) 0.6889(2) 0.69413(8) 0.0180(4) Uani 1 1 d .
H3 H 0.1579 0.6673 0.7280 0.022 Uiso 1 1 calc R
C4 C 0.26775(12) 0.6337(2) 0.68672(8) 0.0170(4) Uani 1 1 d .
H4 H 0.3026 0.5744 0.7156 0.020 Uiso 1 1 calc R
C5 C 0.30251(12) 0.6650(2) 0.63734(8) 0.0149(4) Uani 1 1 d .
H5 H 0.3614 0.6280 0.6321 0.018 Uiso 1 1 calc R
C6 C 0.25055(12) 0.7507(2) 0.59569(8) 0.0127(4) Uani 1 1 d .
C7 C 0.10885(12) 0.9092(2) 0.55729(8) 0.0140(4) Uani 1 1 d .
H7A H 0.0710 0.9790 0.5767 0.017 Uiso 1 1 calc R
H7B H 0.1523 0.9723 0.5395 0.017 Uiso 1 1 calc R
C8 C -0.03142(12) 0.7449(2) 0.52673(8) 0.0152(4) Uani 1 1 d .
H8B H -0.0728 0.8122 0.5446 0.018 Uiso 1 1 calc R
H8A H -0.0109 0.6604 0.5530 0.018 Uiso 1 1 calc R
C9 C -0.08011(12) 0.6840(2) 0.46985(8) 0.0154(4) Uani 1 1 d .
H9A H -0.1147 0.5899 0.4753 0.018 Uiso 1 1 calc R
H9B H -0.1234 0.7605 0.4506 0.018 Uiso 1 1 calc R
C10 C -0.02993(12) 0.6023(2) 0.37789(8) 0.0159(4) Uani 1 1 d .
H10A H -0.0724 0.5148 0.3773 0.019 Uiso 1 1 calc R
H10B H 0.0267 0.5651 0.3647 0.019 Uiso 1 1 calc R
C11 C -0.07440(12) 0.7197(2) 0.33582(8) 0.0148(4) Uani 1 1 d .
C12 C -0.16980(12) 0.7369(2) 0.32520(9) 0.0191(4) Uani 1 1 d .
H12 H -0.2070 0.6783 0.3463 0.023 Uiso 1 1 calc R
C13 C -0.21154(13) 0.8377(2) 0.28463(9) 0.0225(5) Uani 1 1 d .
H13 H -0.2767 0.8479 0.2784 0.027 Uiso 1 1 calc R
C14 C -0.15897(13) 0.9233(2) 0.25319(9) 0.0203(5) Uani 1 1 d .
H14 H -0.1878 0.9918 0.2253 0.024 Uiso 1 1 calc R
C15 C -0.06405(12) 0.9088(2) 0.26248(8) 0.0168(4) Uani 1 1 d .
H15 H -0.0272 0.9664 0.2408 0.020 Uiso 1 1 calc R
C16 C -0.02360(11) 0.8092(2) 0.30379(8) 0.0137(4) Uani 1 1 d .
C17 C 0.37148(13) 0.6203(2) 0.31426(9) 0.0194(4) Uani 1 1 d .
H17B H 0.3090 0.6442 0.2944 0.023 Uiso 1 1 calc R
H17A H 0.3690 0.5215 0.3338 0.023 Uiso 1 1 calc R
C18 C 0.43831(13) 0.6113(3) 0.27241(9) 0.0277(5) Uani 1 1 d .
H18A H 0.4186 0.5295 0.2448 0.033 Uiso 1 1 calc R
H18B H 0.4370 0.7084 0.2513 0.033 Uiso 1 1 calc R
C19 C 0.55965(12) 0.6970(2) 0.33965(9) 0.0241(5) Uani 1 1 d .
H19A H 0.5614 0.7958 0.3200 0.029 Uiso 1 1 calc R
H19B H 0.6228 0.6736 0.3585 0.029 Uiso 1 1 calc R
C20 C 0.49697(12) 0.7102(2) 0.38389(9) 0.0207(5) Uani 1 1 d .
H20B H 0.4986 0.6148 0.4060 0.025 Uiso 1 1 calc R
H20A H 0.5178 0.7944 0.4102 0.025 Uiso 1 1 calc R
C21 C 0.38395(13) 1.0922(2) 0.34070(8) 0.0201(4) Uani 1 1 d .
H21B H 0.3272 1.1526 0.3299 0.024 Uiso 1 1 calc R
H21A H 0.3895 1.0197 0.3097 0.024 Uiso 1 1 calc R
C22 C 0.46647(13) 1.1963(2) 0.34929(9) 0.0224(5) Uani 1 1 d .
H22A H 0.5233 1.1344 0.3560 0.027 Uiso 1 1 calc R
H22B H 0.4678 1.2567 0.3145 0.027 Uiso 1 1 calc R
C23 C 0.46228(13) 1.2116(2) 0.44639(9) 0.0234(5) Uani 1 1 d .
H23A H 0.4625 1.2825 0.4786 0.028 Uiso 1 1 calc R
H23B H 0.5180 1.1473 0.4541 0.028 Uiso 1 1 calc R
C24 C 0.37729(13) 1.1119(2) 0.44132(9) 0.0209(4) Uani 1 1 d .
H24A H 0.3773 1.0528 0.4766 0.025 Uiso 1 1 calc R
H24B H 0.3211 1.1756 0.4352 0.025 Uiso 1 1 calc R

loop_
_atom_site_aniso_label
_atom_site_aniso_U_11
_atom_site_aniso_U_22
_atom_site_aniso_U_33
_atom_site_aniso_U_23
_atom_site_aniso_U_13
_atom_site_aniso_U_12
Cl1 0.0208(2) 0.0230(3) 0.0219(3) 0.0000(2) -0.00270(19) 0.0121(2)
Cl2 0.0170(2) 0.0192(2) 0.0181(3) 0.00775(19) 0.00231(18) 0.00029(18)
P1 0.0096(2) 0.0178(3) 0.0110(2) 0.00233(19) 0.00140(17) 0.00333(18)
P2 0.0087(2) 0.0113(2) 0.0114(2) 0.00041(19) 0.00181(17) 0.00053(17)
P3 0.0083(2) 0.0161(3) 0.0103(2) 0.00180(19) 0.00054(17) 0.00102(18)
P4 0.0083(2) 0.0215(3) 0.0107(3) 0.0013(2) 0.00148(17) 0.00053(19)
O1 0.0129(6) 0.0183(7) 0.0112(7) 0.0019(5) 0.0038(5) -0.0010(5)
O2 0.0079(6) 0.0211(7) 0.0127(7) -0.0022(5) -0.0002(5) 0.0024(5)
O3 0.0181(7) 0.0361(9) 0.0295(9) -0.0035(7) 0.0062(6) 0.0108(6)
O4 0.0264(8) 0.0212(8) 0.0269(9) -0.0047(6) 0.0024(6) -0.0014(6)
N1 0.0114(7) 0.0127(8) 0.0138(8) 0.0012(6) 0.0033(6) 0.0031(6)
N2 0.0110(7) 0.0119(8) 0.0107(8) 0.0020(6) 0.0015(6) 0.0001(6)
N3 0.0101(7) 0.0231(9) 0.0099(8) 0.0009(7) 0.0018(6) 0.0026(6)
N4 0.0101(7) 0.0331(10) 0.0120(8) 0.0040(7) 0.0008(6) -0.0019(7)
N5 0.0091(7) 0.0144(8) 0.0128(8) 0.0005(6) 0.0036(6) -0.0003(6)
N6 0.0106(7) 0.0141(8) 0.0150(9) -0.0007(7) 0.0029(6) -0.0006(6)
N7 0.0063(7) 0.0218(9) 0.0157(9) -0.0013(7) 0.0004(6) 0.0016(6)
N8 0.0187(8) 0.0231(9) 0.0100(9) -0.0013(7) 0.0019(6) -0.0037(7)
C1 0.0148(9) 0.0108(9) 0.0121(10) -0.0022(7) 0.0012(7) -0.0024(7)
C2 0.0157(9) 0.0172(10) 0.0156(10) -0.0043(8) 0.0036(7) -0.0019(8)
C3 0.0215(10) 0.0214(11) 0.0112(10) -0.0024(8) 0.0031(8) -0.0051(8)
C4 0.0203(9) 0.0183(10) 0.0111(10) 0.0014(8) -0.0018(7) -0.0031(8)
C5 0.0136(9) 0.0165(10) 0.0139(10) -0.0029(8) -0.0001(7) -0.0021(7)
C6 0.0156(9) 0.0146(9) 0.0086(9) -0.0020(7) 0.0040(7) -0.0036(7)
C7 0.0155(9) 0.0121(9) 0.0145(10) -0.0018(8) 0.0026(7) 0.0012(7)
C8 0.0129(9) 0.0172(10) 0.0166(10) 0.0026(8) 0.0059(7) 0.0005(7)
C9 0.0110(8) 0.0145(10) 0.0213(11) 0.0020(8) 0.0047(7) -0.0018(7)
C10 0.0139(9) 0.0150(10) 0.0186(11) -0.0016(8) 0.0020(7) -0.0022(7)
C11 0.0133(9) 0.0164(10) 0.0140(10) -0.0049(8) -0.0006(7) 0.0007(7)
C12 0.0117(9) 0.0234(11) 0.0223(11) -0.0043(9) 0.0029(8) -0.0046(8)
C13 0.0098(9) 0.0286(12) 0.0275(12) -0.0061(10) -0.0019(8) 0.0034(8)
C14 0.0166(9) 0.0221(11) 0.0195(11) -0.0029(9) -0.0058(8) 0.0067(8)
C15 0.0165(9) 0.0198(10) 0.0137(10) -0.0028(8) 0.0008(7) 0.0000(8)
C16 0.0079(8) 0.0187(10) 0.0139(10) -0.0057(8) 0.0000(7) 0.0022(7)
C17 0.0159(9) 0.0183(10) 0.0234(12) -0.0016(9) 0.0008(8) 0.0010(8)
C18 0.0205(10) 0.0376(14) 0.0244(12) -0.0071(10) 0.0013(9) 0.0095(9)
C19 0.0107(9) 0.0311(12) 0.0312(13) 0.0046(10) 0.0054(8) 0.0035(8)
C20 0.0093(8) 0.0311(12) 0.0205(11) 0.0000(9) -0.0019(7) 0.0039(8)
C21 0.0216(10) 0.0239(11) 0.0145(11) 0.0012(9) 0.0019(8) -0.0029(8)
C22 0.0213(10) 0.0228(11) 0.0236(12) -0.0015(9) 0.0054(8) -0.0031(8)
C23 0.0236(10) 0.0238(11) 0.0215(12) -0.0067(9) -0.0005(8) 0.0021(9)
C24 0.0215(10) 0.0255(11) 0.0160(11) -0.0044(9) 0.0034(8) 0.0043(9)

loop_
_atom_type_symbol
_atom_type_description
_atom_type_scat_dispersion_real
_atom_type_scat_dispersion_imag
_atom_type_scat_source
C C 0.0033 0.0016 'International Tables Vol C Tables 4.2.6.8 and 6.1.1.4'
H H 0.0000 0.0000 'International Tables Vol C Tables 4.2.6.8 and 6.1.1.4'
N N 0.0061 0.0033 'International Tables Vol C Tables 4.2.6.8 and 6.1.1.4'
O O 0.0106 0.0060 'International Tables Vol C Tables 4.2.6.8 and 6.1.1.4'
P P 0.1023 0.0942 'International Tables Vol C Tables 4.2.6.8 and 6.1.1.4'
Cl Cl 0.1484 0.1585 'International Tables Vol C Tables 4.2.6.8 and 6.1.1.4'

loop_
_geom_angle_atom_site_label_1
_geom_angle_atom_site_label_2
_geom_angle_atom_site_label_3
_geom_angle
O1 P1 Cl1 102.86(5)
N1 P1 Cl1 103.42(6)
N1 P1 O1 112.50(7)
N4 P1 Cl1 108.32(7)
N4 P1 O1 102.58(8)
N4 P1 N1 125.15(8)
N1 P2 N2 113.09(8)
N1 P2 N5 114.93(8)
N1 P2 N6 109.12(8)
N2 P2 N5 108.94(8)
N2 P2 N6 114.55(8)
N5 P2 N6 95.05(8)
O2 P3 Cl2 102.83(5)
N2 P3 Cl2 103.53(6)
N2 P3 O2 111.75(7)
N3 P3 Cl2 109.26(6)
N3 P3 O2 102.22(8)
N3 P3 N2 125.28(8)
N3 P4 N7 103.55(8)
N3 P4 N8 114.83(8)
N4 P4 N3 117.65(8)
N4 P4 N7 113.33(8)
N4 P4 N8 103.96(9)
N7 P4 N8 102.80(8)
C6 O1 P1 123.42(11)
C16 O2 P3 121.03(11)
C19 O3 C18 110.14(15)
C22 O4 C23 110.11(15)
P1 N1 P2 128.81(10)
P3 N2 P2 128.16(10)
P3 N3 P4 131.01(11)
P1 N4 P4 137.42(10)
C7 N5 P2 121.80(12)
C7 N5 C8 119.29(15)
C8 N5 P2 112.01(12)
C9 N6 P2 112.28(12)
C10 N6 P2 121.44(12)
C10 N6 C9 118.57(14)
C17 N7 P4 123.48(12)
C17 N7 C20 111.14(14)
C20 N7 P4 118.52(13)
C21 N8 P4 119.33(12)
C24 N8 P4 123.77(13)
C24 N8 C21 111.50(16)
C2 C1 C6 116.47(17)
C2 C1 C7 120.43(16)
C6 C1 C7 123.05(17)
C1 C2 H2 119.1
C3 C2 C1 121.81(18)
C3 C2 H2 119.1
C2 C3 H3 120.1
C4 C3 C2 119.77(18)
C4 C3 H3 120.1
C3 C4 H4 120.0
C5 C4 C3 119.99(18)
C5 C4 H4 120.0
C4 C5 C6 119.18(17)
C4 C5 H5 120.4
C6 C5 H5 120.4
C1 C6 O1 119.32(16)
C5 C6 O1 117.60(16)
C5 C6 C1 122.78(18)
N5 C7 C1 116.13(15)
N5 C7 H7A 108.3
N5 C7 H7B 108.3
C1 C7 H7A 108.3
C1 C7 H7B 108.3
H7A C7 H7B 107.4
N5 C8 C9 104.55(15)
N5 C8 H8B 110.8
N5 C8 H8A 110.8
C9 C8 H8B 110.8
C9 C8 H8A 110.8
H8B C8 H8A 108.9
N6 C9 C8 104.83(14)
N6 C9 H9A 110.8
N6 C9 H9B 110.8
C8 C9 H9A 110.8
C8 C9 H9B 110.8
H9A C9 H9B 108.9
N6 C10 C11 116.52(15)
N6 C10 H10A 108.2
N6 C10 H10B 108.2
C11 C10 H10A 108.2
C11 C10 H10B 108.2
H10A C10 H10B 107.3
C12 C11 C10 120.96(17)
C16 C11 C10 122.41(16)
C16 C11 C12 116.54(17)
C11 C12 H12 119.2
C13 C12 C11 121.52(19)
C13 C12 H12 119.2
C12 C13 H13 119.8
C14 C13 C12 120.32(17)
C14 C13 H13 119.8
C13 C14 C15 119.75(18)
C13 C14 H14 120.1
C15 C14 H14 120.1
C14 C15 C16 119.05(19)
C14 C15 H15 120.5
C16 C15 H15 120.5
C11 C16 O2 119.40(16)
C15 C16 O2 117.61(17)
C15 C16 C11 122.82(16)
N7 C17 C18 108.40(16)
N7 C17 H17B 110.0
N7 C17 H17A 110.0
C18 C17 H17B 110.0
C18 C17 H17A 110.0
H17B C17 H17A 108.4
O3 C18 C17 112.42(17)
O3 C18 H18A 109.1
O3 C18 H18B 109.1
C17 C18 H18A 109.1
C17 C18 H18B 109.1
H18A C18 H18B 107.9
O3 C19 C20 112.21(16)
O3 C19 H19A 109.2
O3 C19 H19B 109.2
C20 C19 H19A 109.2
C20 C19 H19B 109.2
H19A C19 H19B 107.9
N7 C20 C19 108.80(16)
N7 C20 H20B 109.9
N7 C20 H20A 109.9
C19 C20 H20B 109.9
C19 C20 H20A 109.9
H20B C20 H20A 108.3
N8 C21 C22 109.68(16)
N8 C21 H21B 109.7
N8 C21 H21A 109.7
C22 C21 H21B 109.7
C22 C21 H21A 109.7
H21B C21 H21A 108.2
O4 C22 C21 111.87(17)
O4 C22 H22A 109.2
O4 C22 H22B 109.2
C21 C22 H22A 109.2
C21 C22 H22B 109.2
H22A C22 H22B 107.9
O4 C23 C24 111.15(16)
O4 C23 H23A 109.4
O4 C23 H23B 109.4
C24 C23 H23A 109.4
C24 C23 H23B 109.4
H23A C23 H23B 108.0
N8 C24 C23 108.38(16)
N8 C24 H24A 110.0
N8 C24 H24B 110.0
C23 C24 H24A 110.0
C23 C24 H24B 110.0
H24A C24 H24B 108.4

loop_
_geom_bond_atom_site_label_1
_geom_bond_atom_site_label_2
_geom_bond_distance
Cl1 P1 2.0294(7)
Cl2 P3 2.0327(7)
P1 O1 1.5992(13)
P1 N1 1.5651(14)
P1 N4 1.5485(17)
P2 N1 1.5981(15)
P2 N2 1.6047(15)
P2 N5 1.6394(16)
P2 N6 1.6493(15)
P3 O2 1.6050(13)
P3 N2 1.5605(16)
P3 N3 1.5547(15)
P4 N3 1.5929(15)
P4 N4 1.5844(17)
P4 N7 1.6466(16)
P4 N8 1.6478(16)
O1 C6 1.407(2)
O2 C16 1.4032(19)
O3 C18 1.428(2)
O3 C19 1.423(2)
O4 C22 1.422(2)
O4 C23 1.426(3)
N5 C7 1.465(2)
N5 C8 1.470(2)
N6 C9 1.471(2)
N6 C10 1.467(2)
N7 C17 1.463(2)
N7 C20 1.473(2)
N8 C21 1.469(2)
N8 C24 1.468(2)
C1 C6 1.397(2)
C2 C1 1.393(3)
C2 H2 0.9500
C3 C2 1.391(3)
C3 C4 1.386(3)
C3 H3 0.9500
C4 C5 1.383(3)
C4 H4 0.9500
C5 C6 1.383(2)
C5 H5 0.9500
C7 C1 1.512(2)
C7 H7A 0.9900
C7 H7B 0.9900
C8 C9 1.534(3)
C8 H8B 0.9900
C8 H8A 0.9900
C9 H9A 0.9900
C9 H9B 0.9900
C10 C11 1.518(3)
C10 H10A 0.9900
C10 H10B 0.9900
C11 C16 1.392(3)
C12 C11 1.395(2)
C12 H12 0.9500
C13 C14 1.380(3)
C13 C12 1.386(3)
C13 H13 0.9500
C14 C15 1.385(2)
C14 H14 0.9500
C15 C16 1.385(3)
C15 H15 0.9500
C17 H17A 0.9900
C17 H17B 0.9900
C18 C17 1.506(3)
C18 H18A 0.9900
C18 H18B 0.9900
C19 C20 1.508(3)
C19 H19A 0.9900
C19 H19B 0.9900
C20 H20A 0.9900
C20 H20B 0.9900
C21 H21A 0.9900
C21 H21B 0.9900
C22 C21 1.509(3)
C22 H22A 0.9900
C22 H22B 0.9900
C23 C24 1.516(3)
C23 H23A 0.9900
C23 H23B 0.9900
C24 H24A 0.9900
C24 H24B 0.9900

loop_
_geom_torsion_atom_site_label_1
_geom_torsion_atom_site_label_2
_geom_torsion_atom_site_label_3
_geom_torsion_atom_site_label_4
_geom_torsion
Cl1 P1 O1 C6 -66.14(13)
N1 P1 O1 C6 44.48(15)
N4 P1 O1 C6 -178.56(13)
N4 P1 N1 P2 -65.99(16)
O1 P1 N1 P2 59.46(14)
Cl1 P1 N1 P2 169.73(11)
Cl1 P1 N4 P4 109.84(15)
O1 P1 N4 P4 -141.85(16)
N1 P1 N4 P4 -12.3(2)
N2 P2 N1 P1 49.77(15)
N5 P2 N1 P1 -76.19(14)
N6 P2 N1 P1 178.51(11)
N1 P2 N2 P3 47.98(14)
N5 P2 N2 P3 177.08(10)
N6 P2 N2 P3 -77.90(13)
N1 P2 N5 C7 51.08(16)
N1 P2 N5 C8 -99.56(13)
N2 P2 N5 C7 -76.99(15)
N2 P2 N5 C8 132.37(12)
N6 P2 N5 C7 164.89(14)
N6 P2 N5 C8 14.25(13)
N1 P2 N6 C9 126.54(13)
N1 P2 N6 C10 -84.57(15)
N2 P2 N6 C9 -105.54(13)
N2 P2 N6 C10 43.35(16)
N5 P2 N6 C9 7.95(13)
N5 P2 N6 C10 156.84(14)
Cl2 P3 O2 C16 -69.17(13)
N2 P3 O2 C16 41.27(15)
N3 P3 O2 C16 177.54(13)
Cl2 P3 N2 P2 176.17(9)
O2 P3 N2 P2 66.18(12)
N3 P3 N2 P2 -57.97(15)
Cl2 P3 N3 P4 86.30(13)
O2 P3 N3 P4 -165.26(12)
N2 P3 N3 P4 -37.12(18)
N4 P4 N3 P3 52.71(17)
N7 P4 N3 P3 178.60(13)
N8 P4 N3 P3 -70.14(16)
N3 P4 N4 P1 14.2(2)
N7 P4 N4 P1 -106.76(17)
N8 P4 N4 P1 142.39(16)
N3 P4 N7 C17 -23.52(17)
N3 P4 N7 C20 -171.89(14)
N4 P4 N7 C17 105.08(16)
N4 P4 N7 C20 -43.30(16)
N8 P4 N7 C17 -143.37(15)
N8 P4 N7 C20 68.26(15)
N3 P4 N8 C21 -49.15(16)
N3 P4 N8 C24 102.67(15)
N4 P4 N8 C21 -179.08(14)
N4 P4 N8 C24 -27.26(16)
N7 P4 N8 C21 62.56(15)
N7 P4 N8 C24 -145.61(14)
P1 O1 C6 C1 -90.35(18)
P1 O1 C6 C5 95.79(17)
P3 O2 C16 C11 -88.36(18)
P3 O2 C16 C15 96.20(18)
C19 O3 C18 C17 -58.0(2)
C18 O3 C19 C20 57.4(2)
C23 O4 C22 C21 58.7(2)
C22 O4 C23 C24 -60.4(2)
P2 N5 C7 C1 -82.34(19)
C8 N5 C7 C1 66.2(2)
P2 N5 C8 C9 -30.47(17)
C7 N5 C8 C9 178.07(15)
P2 N6 C9 C8 -26.00(17)
C10 N6 C9 C8 -175.87(15)
P2 N6 C10 C11 -76.69(19)
C9 N6 C10 C11 70.3(2)
P4 N7 C17 C18 152.42(14)
C20 N7 C17 C18 -57.2(2)
P4 N7 C20 C19 -150.98(14)
C17 N7 C20 C19 57.0(2)
P4 N8 C21 C22 -149.97(14)
C24 N8 C21 C22 55.0(2)
P4 N8 C24 C23 149.98(14)
C21 N8 C24 C23 -56.3(2)
C2 C1 C6 O1 -174.01(15)
C2 C1 C6 C5 -0.5(3)
C7 C1 C6 O1 3.5(3)
C7 C1 C6 C5 177.03(17)
C3 C2 C1 C6 -0.1(3)
C3 C2 C1 C7 -177.69(16)
C4 C3 C2 C1 0.4(3)
C2 C3 C4 C5 -0.2(3)
C3 C4 C5 C6 -0.4(3)
C4 C5 C6 O1 174.37(16)
C4 C5 C6 C1 0.7(3)
N5 C7 C1 C2 -94.3(2)
N5 C7 C1 C6 88.3(2)
N5 C8 C9 N6 33.90(18)
N6 C10 C11 C12 -90.3(2)
N6 C10 C11 C16 93.2(2)
C10 C11 C16 O2 0.1(3)
C10 C11 C16 C15 175.28(17)
C12 C11 C16 O2 -176.49(16)
C12 C11 C16 C15 -1.3(3)
C13 C12 C11 C10 -176.36(18)
C13 C12 C11 C16 0.3(3)
C14 C13 C12 C11 0.5(3)
C12 C13 C14 C15 -0.3(3)
C13 C14 C15 C16 -0.6(3)
C14 C15 C16 O2 176.77(16)
C14 C15 C16 C11 1.5(3)
O3 C18 C17 N7 57.7(2)
O3 C19 C20 N7 -56.9(2)
O4 C22 C21 N8 -55.7(2)
O4 C23 C24 N8 58.9(2)
